data_2300582
loop_
_publ_author_name
'Plevert, J.'
'Louer, D.'
'Louer, M.'

_publ_section_title
;
 The Ab Initio Structure Determination of Cd3 (O H)5 N O3 from X-ray
 Powder Diffraction Data
;
_journal_name_full 'Journal of Applied Crystallography'
_journal_page_first 470
_journal_page_last 475
_journal_volume 22
_journal_year 1989
_chemical_formula_sum 'Cd3 H5 N O8'
_chemical_name_systematic 'Cd3 (O H)5 (N O3)'
_space_group_IT_number 59
_symmetry_space_group_name_Hall '-P 2ab 2a'
_symmetry_space_group_name_H-M 'P m m n :2'
_cell_angle_alpha 90
_cell_angle_beta 90
_cell_angle_gamma 90
_cell_formula_units_Z 2
_cell_length_a 3.4203
_cell_length_b 10.0292
_cell_length_c 11.0295
_cell_volume 378.344
_citation_journal_id_ASTM JACGAR
_cod_data_source_file Plevert_JACGAR_1989_1852.cif
_cod_data_source_block H5Cd3N1O8
_cod_original_cell_volume 378.3435
_cod_original_formula_sum 'H5 Cd3 N1 O8'
_cod_database_code 2300582

loop_
_symmetry_equiv_pos_as_xyz
x,y,z
-x+1/2,-y+1/2,z
x+1/2,-y,-z
-x,y+1/2,-z
-x,-y,-z
x-1/2,y-1/2,-z
-x-1/2,y,z
x,-y-1/2,z

loop_
_atom_site_label
_atom_site_type_symbol
_atom_site_fract_x
_atom_site_fract_y
_atom_site_fract_z
_atom_site_occupancy
_atom_site_U_iso_or_equiv
O4 O-2 0.75 0.25 0.435 1 0.0
O2 O-2 0.25 0.75 0.1 1 0.0
N1 N+5 0.75 0.196 0.349 0.5 0.0
O5 O-2 0.75 0.082 0.349 0.5 0.0
O6 O-2 0.75 0.25 0.254 1 0.0
Cd2 Cd+2 0.75 0.25 0.636 1 0.0
O3 O-2 0.75 -0.12 0.319 1 0.0
Cd1 Cd+2 0.75 0.9226 0.1182 1 0.0
O1 O-2 0.25 0.065 0.103 1 0.0
